data_7001919
loop_
_publ_author_name
'Mullice, Lucy A.'
'Thorp-Greenwood, Flora L.'
'Laye, Rebecca H.'
'Coogan, Michael P.'
'Kariuki, Benson M.'
'Pope, Simon J.A.'

_publ_section_title
;
 The coordination chemistry of fluorescent pyridinyl-- and
 quinolinyl--phthalimide ligands with the {AuI--PPh3} cationic unit
;
_journal_issue 34
_journal_name_full 'Dalton Transactions'
_journal_page_first 6836
_journal_page_last 6842
_journal_paper_doi 10.1039/b905123f
_journal_year 2009
_chemical_formula_moiety 'C35 H25 Au N2 O2 P, C F3 O3 S1, C H1 Cl3'
_chemical_formula_sum 'C37 H26 Au Cl3 F3 N2 O5 P S'
_chemical_formula_weight 1001.94
_chemical_name_systematic
;
?
;
_space_group_IT_number 2
_symmetry_cell_setting triclinic
_symmetry_space_group_name_Hall '-P 1'
_symmetry_space_group_name_H-M 'P -1'
_atom_sites_solution_hydrogens geom
_atom_sites_solution_primary direct
_atom_sites_solution_secondary difmap
_audit_creation_method SHELXL-97
_cell_angle_alpha 74.7300(10)
_cell_angle_beta 72.1950(10)
_cell_angle_gamma 81.1030(10)
_cell_formula_units_Z 2
_cell_length_a 11.2880(2)
_cell_length_b 11.5000(2)
_cell_length_c 15.6380(4)
_cell_measurement_reflns_used 7060
_cell_measurement_temperature 150(2)
_cell_measurement_theta_max 27.2
_cell_measurement_theta_min 2.66
_cell_volume 1858.45(7)
_computing_cell_refinement DENZO/SCALEPACK
_computing_data_collection 'COLLECT,Nonius BV, 1997-2001'
_computing_data_reduction DENZO/SCALEPACK
_computing_structure_refinement SHELXL-97
_computing_structure_solution SHELXs-97
_diffrn_ambient_temperature 150(2)
_diffrn_measured_fraction_theta_full 0.991
_diffrn_measured_fraction_theta_max 0.991
_diffrn_measurement_device_type 'Nonius KappaCCD'
_diffrn_measurement_method 'CCD scans'
_diffrn_radiation_monochromator graphite
_diffrn_radiation_source 'fine-focus sealed tube'
_diffrn_radiation_type MoK\a
_diffrn_radiation_wavelength 0.71073
_diffrn_reflns_av_R_equivalents 0.0402
_diffrn_reflns_av_sigmaI/netI 0.0769
_diffrn_reflns_limit_h_max 14
_diffrn_reflns_limit_h_min -13
_diffrn_reflns_limit_k_max 14
_diffrn_reflns_limit_k_min -13
_diffrn_reflns_limit_l_max 19
_diffrn_reflns_limit_l_min -20
_diffrn_reflns_number 12868
_diffrn_reflns_theta_full 27.42
_diffrn_reflns_theta_max 27.42
_diffrn_reflns_theta_min 2.66
_exptl_absorpt_coefficient_mu 4.334
_exptl_absorpt_correction_T_max 0.8124
_exptl_absorpt_correction_T_min 0.5625
_exptl_absorpt_correction_type multi-scan
_exptl_absorpt_process_details Denzo/scalepack
_exptl_crystal_colour colourless
_exptl_crystal_density_diffrn 1.790
_exptl_crystal_density_method 'not measured'
_exptl_crystal_description plate
_exptl_crystal_F_000 980
_exptl_crystal_size_max 0.15
_exptl_crystal_size_mid 0.15
_exptl_crystal_size_min 0.05
_refine_diff_density_max 1.470
_refine_diff_density_min -1.286
_refine_diff_density_rms 0.169
_refine_ls_extinction_method none
_refine_ls_goodness_of_fit_ref 1.050
_refine_ls_hydrogen_treatment constr
_refine_ls_matrix_type full
_refine_ls_number_parameters 514
_refine_ls_number_reflns 8401
_refine_ls_number_restraints 60
_refine_ls_restrained_S_all 1.035
_refine_ls_R_factor_all 0.0614
_refine_ls_R_factor_gt 0.0452
_refine_ls_shift/su_max 0.001
_refine_ls_shift/su_mean 0.000
_refine_ls_structure_factor_coef Fsqd
_refine_ls_weighting_details 'calc w=1/[\s^2^(Fo^2^)+(0.0200P)^2^+6.1217P] where P=(Fo^2^+2Fc^2^)/3'
_refine_ls_weighting_scheme calc
_refine_ls_wR_factor_gt 0.0865
_refine_ls_wR_factor_ref 0.0933
_reflns_number_gt 7060
_reflns_number_total 8401
_reflns_threshold_expression >2sigma(I)
_cod_data_source_file b905123f.txt
_cod_data_source_block sp0801
_cod_depositor_comments
;
The following automatic conversions were performed:
'_symmetry_cell_setting' value 'Triclinic' changed to 'triclinic'
according to '/home/saulius/struct/CIF-dictionaries/cif_core.dic'
dictionary named 'cif_core.dic' version 2.4.1 from 2010-06-29.

Automatic conversion script
Id: cif_fix_enum 1527 2010-12-29 10:47:43Z saulius 
;
_cod_original_sg_symbol_H-M P-1
_cod_database_code 7001919

loop_
_symmetry_equiv_pos_as_xyz
'x, y, z'
'-x, -y, -z'

loop_
_atom_site_label
_atom_site_type_symbol
_atom_site_fract_x
_atom_site_fract_y
_atom_site_fract_z
_atom_site_U_iso_or_equiv
_atom_site_adp_type
_atom_site_occupancy
_atom_site_symmetry_multiplicity
_atom_site_calc_flag
_atom_site_refinement_flags
_atom_site_disorder_assembly
_atom_site_disorder_group
C1 C 0.6847(5) 0.1090(5) 0.0966(4) 0.0288(13) Uani 1 1 d . . .
H1 H 0.7364 0.0985 0.1365 0.035 Uiso 1 1 calc R . .
C2 C 0.7391(5) 0.0891(6) 0.0078(4) 0.0358(15) Uani 1 1 d . . .
H2 H 0.8242 0.0598 -0.0104 0.043 Uiso 1 1 calc R . .
C3 C 0.6676(5) 0.1126(5) -0.0525(4) 0.0311(13) Uani 1 1 d . . .
H3 H 0.7042 0.1054 -0.1144 0.037 Uiso 1 1 calc R . .
C4 C 0.5398(5) 0.1474(5) -0.0219(4) 0.0262(12) Uani 1 1 d . . .
C5 C 0.4617(5) 0.1738(5) -0.0811(4) 0.0306(13) Uani 1 1 d . . .
H5 H 0.4972 0.1722 -0.1443 0.037 Uiso 1 1 calc R . .
C6 C 0.3379(6) 0.2010(6) -0.0499(4) 0.0384(15) Uani 1 1 d . . .
H6 H 0.2878 0.2232 -0.0916 0.046 Uiso 1 1 calc R . .
C7 C 0.2827(5) 0.1966(6) 0.0452(4) 0.0374(15) Uani 1 1 d . . .
H7 H 0.1947 0.2092 0.0681 0.045 Uiso 1 1 calc R . .
C8 C 0.3561(5) 0.1740(5) 0.1047(4) 0.0232(11) Uani 1 1 d . . .
C9 C 0.4873(5) 0.1549(5) 0.0717(4) 0.0197(11) Uani 1 1 d . . .
C10 C 0.2953(5) 0.0488(6) 0.2653(4) 0.0288(13) Uani 1 1 d . . .
C11 C 0.2209(5) 0.0726(6) 0.3567(4) 0.0322(14) Uani 1 1 d . . .
C12 C 0.1936(6) -0.0049(8) 0.4422(4) 0.0447(18) Uani 1 1 d . . .
H12 H 0.2221 -0.0882 0.4510 0.054 Uiso 1 1 calc R . .
C13 C 0.1214(6) 0.0456(10) 0.5156(5) 0.060(2) Uani 1 1 d . . .
H13 H 0.1002 -0.0045 0.5761 0.072 Uiso 1 1 calc R . .
C14 C 0.0803(6) 0.1664(10) 0.5023(5) 0.065(3) Uani 1 1 d . . .
H14 H 0.0314 0.1976 0.5539 0.078 Uiso 1 1 calc R . .
C15 C 0.1083(6) 0.2436(8) 0.4156(5) 0.055(2) Uani 1 1 d . . .
H15 H 0.0798 0.3269 0.4068 0.067 Uiso 1 1 calc R . .
C16 C 0.1796(5) 0.1944(7) 0.3422(4) 0.0369(16) Uani 1 1 d . . .
C17 C 0.2235(5) 0.2535(7) 0.2419(5) 0.0341(15) Uani 1 1 d . . .
C18 C 0.6536(5) 0.3991(5) 0.3202(4) 0.0267(12) Uani 1 1 d . . .
C19 C 0.7666(5) 0.3318(6) 0.2958(4) 0.0346(14) Uani 1 1 d . . .
H19 H 0.7674 0.2508 0.2915 0.042 Uiso 1 1 calc R . .
C20 C 0.8779(6) 0.3814(7) 0.2776(5) 0.0483(18) Uani 1 1 d . . .
H20 H 0.9551 0.3348 0.2614 0.058 Uiso 1 1 calc R . .
C21 C 0.8758(6) 0.4996(7) 0.2831(5) 0.052(2) Uani 1 1 d . . .
H21 H 0.9524 0.5341 0.2703 0.063 Uiso 1 1 calc R . .
C22 C 0.7651(6) 0.5681(6) 0.3068(5) 0.0458(17) Uani 1 1 d . . .
H22 H 0.7650 0.6491 0.3108 0.055 Uiso 1 1 calc R . .
C23 C 0.6532(6) 0.5174(5) 0.3251(4) 0.0326(14) Uani 1 1 d . . .
H23 H 0.5762 0.5644 0.3409 0.039 Uiso 1 1 calc R . .
C24 C 0.4866(5) 0.2396(5) 0.4638(4) 0.0237(12) Uani 1 1 d . . .
C25 C 0.5394(6) 0.2690(6) 0.5234(4) 0.0339(14) Uani 1 1 d . . .
H25 H 0.5927 0.3332 0.5019 0.041 Uiso 1 1 calc R . .
C26 C 0.5146(6) 0.2050(6) 0.6143(4) 0.0389(15) Uani 1 1 d . . .
H26 H 0.5531 0.2234 0.6548 0.047 Uiso 1 1 calc R . .
C27 C 0.4349(5) 0.1153(6) 0.6461(4) 0.0352(14) Uani 1 1 d . . .
H27 H 0.4167 0.0730 0.7090 0.042 Uiso 1 1 calc R . .
C28 C 0.3809(5) 0.0858(6) 0.5881(4) 0.0347(14) Uani 1 1 d . . .
H28 H 0.3259 0.0230 0.6106 0.042 Uiso 1 1 calc R . .
C29 C 0.4068(5) 0.1479(6) 0.4967(4) 0.0323(14) Uani 1 1 d . . .
H29 H 0.3696 0.1274 0.4563 0.039 Uiso 1 1 calc R . .
C30 C 0.3865(5) 0.4486(5) 0.3485(4) 0.0255(12) Uani 1 1 d . . .
C31 C 0.3694(6) 0.5166(6) 0.2649(4) 0.0374(15) Uani 1 1 d . . .
H31 H 0.4180 0.4958 0.2088 0.045 Uiso 1 1 calc R . .
C32 C 0.2813(6) 0.6147(7) 0.2636(5) 0.0492(18) Uani 1 1 d . . .
H32 H 0.2704 0.6619 0.2064 0.059 Uiso 1 1 calc R . .
C33 C 0.2100(7) 0.6440(7) 0.3439(6) 0.053(2) Uani 1 1 d . . .
H33 H 0.1507 0.7122 0.3421 0.064 Uiso 1 1 calc R . .
C34 C 0.2234(6) 0.5753(7) 0.4281(5) 0.0482(18) Uani 1 1 d . . .
H34 H 0.1725 0.5951 0.4840 0.058 Uiso 1 1 calc R . .
C35 C 0.3123(5) 0.4771(6) 0.4300(4) 0.0356(14) Uani 1 1 d . . .
H35 H 0.3221 0.4293 0.4875 0.043 Uiso 1 1 calc R . .
C36 C 0.9465(5) 0.8635(6) 0.2118(4) 0.0328(14) Uani 1 1 d . . .
O1 O 0.3461(4) -0.0441(4) 0.2457(3) 0.0326(9) Uani 1 1 d . . .
O2 O 0.2030(4) 0.3553(4) 0.2016(3) 0.0425(11) Uani 1 1 d . . .
O3 O 0.8450(4) 1.0637(4) 0.2497(3) 0.0378(10) Uani 1 1 d . . .
O4 O 1.0621(4) 1.0112(5) 0.2474(4) 0.0607(15) Uani 1 1 d . . .
O5 O 1.0027(4) 1.0688(4) 0.1044(3) 0.0440(11) Uani 1 1 d . . .
P1 P 0.51068(12) 0.32689(13) 0.34601(9) 0.0200(3) Uani 1 1 d . . .
N1 N 0.5634(4) 0.1420(4) 0.1278(3) 0.0197(9) Uani 1 1 d . . .
N2 N 0.2981(4) 0.1618(4) 0.2009(3) 0.0253(10) Uani 1 1 d . . .
Au1 Au 0.525226(18) 0.223119(19) 0.240082(14) 0.02091(7) Uani 1 1 d . . .
S1 S 0.96717(12) 1.02020(14) 0.20172(10) 0.0295(3) Uani 1 1 d . . .
F1 F 0.9095(4) 0.8030(3) 0.3001(3) 0.0462(9) Uani 1 1 d . . .
F2 F 1.0516(4) 0.8034(4) 0.1728(3) 0.0660(13) Uani 1 1 d . . .
F3 F 0.8594(4) 0.8530(3) 0.1734(3) 0.0534(11) Uani 1 1 d . . .
C37 C 0.2921(10) 0.4979(11) 0.0168(7) 0.087(7) Uani 0.50 1 d PDU a 1
H37 H 0.2540 0.4233 0.0592 0.105 Uiso 0.50 1 calc PR a 1
Cl1 Cl 0.2886(5) 0.5136(7) -0.0968(4) 0.0850(19) Uani 0.50 1 d PDU a 1
Cl2 Cl 0.2140(7) 0.6291(5) 0.0493(4) 0.116(2) Uani 0.50 1 d PDU a 1
Cl3 Cl 0.4505(5) 0.4964(7) 0.0096(4) 0.122(3) Uani 0.50 1 d PDU a 1
C38 C 0.8719(9) 0.4682(9) -0.0177(10) 0.092(7) Uani 0.50 1 d PDU b 2
H38 H 0.8722 0.4966 -0.0839 0.110 Uiso 0.50 1 calc PR b 2
Cl4 Cl 0.9476(6) 0.5666(5) 0.0127(6) 0.119(2) Uani 0.50 1 d PDU b 2
Cl5 Cl 0.9463(6) 0.3241(5) 0.0022(6) 0.134(3) Uani 0.50 1 d PDU b 2
Cl6 Cl 0.7214(7) 0.4611(10) 0.0527(9) 0.269(10) Uani 0.50 1 d PDU b 2

loop_
_atom_site_aniso_label
_atom_site_aniso_U_11
_atom_site_aniso_U_22
_atom_site_aniso_U_33
_atom_site_aniso_U_23
_atom_site_aniso_U_13
_atom_site_aniso_U_12
C1 0.026(3) 0.036(3) 0.023(3) -0.008(3) -0.004(2) -0.004(2)
C2 0.028(3) 0.050(4) 0.030(3) -0.019(3) -0.001(3) -0.002(3)
C3 0.036(3) 0.038(4) 0.019(3) -0.009(3) 0.000(2) -0.013(3)
C4 0.031(3) 0.027(3) 0.024(3) -0.007(2) -0.008(2) -0.008(2)
C5 0.042(3) 0.038(4) 0.015(3) -0.012(3) -0.007(2) -0.006(3)
C6 0.048(4) 0.052(4) 0.027(3) -0.013(3) -0.025(3) 0.000(3)
C7 0.028(3) 0.056(4) 0.041(4) -0.023(3) -0.019(3) 0.002(3)
C8 0.025(3) 0.026(3) 0.019(3) -0.011(2) -0.003(2) -0.001(2)
C9 0.026(3) 0.017(3) 0.019(3) -0.006(2) -0.009(2) -0.001(2)
C10 0.020(3) 0.051(4) 0.022(3) -0.016(3) -0.007(2) -0.010(3)
C11 0.020(3) 0.061(4) 0.023(3) -0.022(3) -0.002(2) -0.010(3)
C12 0.036(3) 0.085(5) 0.019(3) -0.016(3) -0.002(3) -0.026(3)
C13 0.025(3) 0.134(8) 0.025(4) -0.026(5) 0.005(3) -0.030(4)
C14 0.028(3) 0.142(9) 0.039(5) -0.054(5) -0.003(3) 0.000(4)
C15 0.028(3) 0.106(7) 0.049(5) -0.055(5) -0.011(3) 0.010(4)
C16 0.016(3) 0.068(5) 0.033(4) -0.024(3) -0.003(2) -0.008(3)
C17 0.018(3) 0.055(4) 0.039(4) -0.029(3) -0.011(3) 0.003(3)
C18 0.023(3) 0.034(3) 0.024(3) -0.012(3) -0.004(2) -0.001(2)
C19 0.025(3) 0.037(4) 0.045(4) -0.016(3) -0.011(3) 0.002(3)
C20 0.023(3) 0.065(5) 0.063(5) -0.025(4) -0.012(3) -0.003(3)
C21 0.036(4) 0.070(5) 0.053(5) -0.010(4) -0.009(3) -0.026(4)
C22 0.050(4) 0.039(4) 0.051(4) -0.009(3) -0.011(3) -0.020(3)
C23 0.037(3) 0.030(3) 0.034(3) -0.013(3) -0.008(3) -0.008(3)
C24 0.021(2) 0.024(3) 0.025(3) -0.012(2) -0.002(2) 0.003(2)
C25 0.046(3) 0.030(3) 0.031(3) -0.009(3) -0.015(3) -0.006(3)
C26 0.064(4) 0.035(4) 0.024(3) -0.008(3) -0.025(3) 0.005(3)
C27 0.040(3) 0.039(4) 0.018(3) -0.001(3) -0.005(3) 0.007(3)
C28 0.024(3) 0.042(4) 0.028(3) 0.006(3) -0.003(2) -0.006(3)
C29 0.027(3) 0.047(4) 0.028(3) -0.012(3) -0.008(2) -0.009(3)
C30 0.026(3) 0.025(3) 0.026(3) -0.005(2) -0.009(2) -0.003(2)
C31 0.042(3) 0.040(4) 0.026(3) -0.010(3) -0.007(3) 0.007(3)
C32 0.054(4) 0.047(4) 0.046(4) -0.008(4) -0.024(3) 0.015(3)
C33 0.049(4) 0.047(4) 0.068(5) -0.022(4) -0.027(4) 0.025(3)
C34 0.041(4) 0.060(5) 0.051(5) -0.033(4) -0.017(3) 0.017(3)
C35 0.033(3) 0.048(4) 0.030(3) -0.019(3) -0.010(3) 0.006(3)
C36 0.029(3) 0.034(4) 0.034(4) -0.007(3) -0.010(3) 0.001(3)
O1 0.033(2) 0.044(3) 0.023(2) -0.014(2) -0.0069(17) -0.0010(19)
O2 0.038(2) 0.049(3) 0.048(3) -0.025(3) -0.017(2) 0.009(2)
O3 0.037(2) 0.037(3) 0.033(2) -0.016(2) 0.0064(19) -0.0051(19)
O4 0.043(3) 0.082(4) 0.073(4) -0.013(3) -0.031(3) -0.029(3)
O5 0.046(3) 0.046(3) 0.031(3) -0.004(2) 0.002(2) -0.011(2)
P1 0.0215(6) 0.0236(8) 0.0173(7) -0.0079(6) -0.0060(5) -0.0022(5)
N1 0.025(2) 0.023(2) 0.012(2) -0.0051(18) -0.0059(17) 0.0001(18)
N2 0.017(2) 0.041(3) 0.023(3) -0.018(2) -0.0040(18) -0.0032(19)
Au1 0.02201(10) 0.02538(12) 0.01811(11) -0.00898(8) -0.00588(7) -0.00248(8)
S1 0.0251(7) 0.0377(9) 0.0273(8) -0.0088(7) -0.0041(6) -0.0115(6)
F1 0.057(2) 0.042(2) 0.036(2) 0.0033(18) -0.0142(18) -0.0118(18)
F2 0.057(3) 0.049(3) 0.073(3) -0.018(2) 0.002(2) 0.019(2)
F3 0.071(3) 0.045(2) 0.064(3) -0.015(2) -0.039(2) -0.014(2)
C37 0.146(19) 0.078(14) 0.033(10) -0.012(10) -0.004(11) -0.038(13)
Cl1 0.068(3) 0.111(5) 0.049(3) 0.024(3) -0.008(3) -0.018(3)
Cl2 0.205(7) 0.052(3) 0.102(5) -0.030(3) -0.054(5) 0.003(4)
Cl3 0.155(8) 0.146(6) 0.064(4) -0.013(4) -0.011(5) -0.068(6)
C38 0.059(11) 0.098(16) 0.105(17) 0.003(13) -0.017(11) -0.020(11)
Cl4 0.106(4) 0.081(4) 0.187(7) -0.042(4) -0.067(5) 0.010(3)
Cl5 0.122(5) 0.088(4) 0.208(8) -0.077(5) -0.042(5) 0.008(4)
Cl6 0.241(12) 0.156(10) 0.189(13) 0.056(10) 0.138(10) 0.058(8)

loop_
_atom_type_symbol
_atom_type_description
_atom_type_scat_dispersion_real
_atom_type_scat_dispersion_imag
_atom_type_scat_source
C C 0.0033 0.0016 'International Tables Vol C Tables 4.2.6.8 and 6.1.1.4'
H H 0.0000 0.0000 'International Tables Vol C Tables 4.2.6.8 and 6.1.1.4'
O O 0.0106 0.0060 'International Tables Vol C Tables 4.2.6.8 and 6.1.1.4'
P P 0.1023 0.0942 'International Tables Vol C Tables 4.2.6.8 and 6.1.1.4'
N N 0.0061 0.0033 'International Tables Vol C Tables 4.2.6.8 and 6.1.1.4'
Au Au -2.0133 8.8022 'International Tables Vol C Tables 4.2.6.8 and 6.1.1.4'
S S 0.1246 0.1234 'International Tables Vol C Tables 4.2.6.8 and 6.1.1.4'
F F 0.0171 0.0103 'International Tables Vol C Tables 4.2.6.8 and 6.1.1.4'
Cl Cl 0.1484 0.1585 'International Tables Vol C Tables 4.2.6.8 and 6.1.1.4'

loop_
_geom_angle_atom_site_label_1
_geom_angle_atom_site_label_2
_geom_angle_atom_site_label_3
_geom_angle
_geom_angle_site_symmetry_1
_geom_angle_site_symmetry_3
_geom_angle_publ_flag
N1 C1 C2 122.8(5) . . ?
N1 C1 H1 118.6 . . ?
C2 C1 H1 118.6 . . ?
C3 C2 C1 119.1(5) . . ?
C3 C2 H2 120.5 . . ?
C1 C2 H2 120.5 . . ?
C2 C3 C4 119.3(5) . . ?
C2 C3 H3 120.3 . . ?
C4 C3 H3 120.3 . . ?
C3 C4 C5 121.9(5) . . ?
C3 C4 C9 119.0(5) . . ?
C5 C4 C9 119.1(5) . . ?
C6 C5 C4 121.4(5) . . ?
C6 C5 H5 119.3 . . ?
C4 C5 H5 119.3 . . ?
C5 C6 C7 119.8(5) . . ?
C5 C6 H6 120.1 . . ?
C7 C6 H6 120.1 . . ?
C8 C7 C6 120.4(5) . . ?
C8 C7 H7 119.8 . . ?
C6 C7 H7 119.8 . . ?
C7 C8 C9 120.5(5) . . ?
C7 C8 N2 119.3(5) . . ?
C9 C8 N2 120.0(5) . . ?
N1 C9 C8 121.7(5) . . ?
N1 C9 C4 120.0(4) . . ?
C8 C9 C4 118.3(4) . . ?
O1 C10 N2 124.1(5) . . ?
O1 C10 C11 129.8(6) . . ?
N2 C10 C11 106.1(5) . . ?
C12 C11 C16 122.8(6) . . ?
C12 C11 C10 129.9(6) . . ?
C16 C11 C10 107.3(6) . . ?
C11 C12 C13 116.2(8) . . ?
C11 C12 H12 121.9 . . ?
C13 C12 H12 121.9 . . ?
C14 C13 C12 121.5(8) . . ?
C14 C13 H13 119.2 . . ?
C12 C13 H13 119.2 . . ?
C13 C14 C15 121.7(7) . . ?
C13 C14 H14 119.2 . . ?
C15 C14 H14 119.2 . . ?
C14 C15 C16 117.3(8) . . ?
C14 C15 H15 121.4 . . ?
C16 C15 H15 121.4 . . ?
C15 C16 C11 120.4(7) . . ?
C15 C16 C17 129.7(7) . . ?
C11 C16 C17 109.8(5) . . ?
O2 C17 N2 125.3(6) . . ?
O2 C17 C16 130.1(6) . . ?
N2 C17 C16 104.7(6) . . ?
C23 C18 C19 119.4(5) . . ?
C23 C18 P1 122.3(4) . . ?
C19 C18 P1 118.3(4) . . ?
C20 C19 C18 120.6(6) . . ?
C20 C19 H19 119.7 . . ?
C18 C19 H19 119.7 . . ?
C19 C20 C21 119.2(6) . . ?
C19 C20 H20 120.4 . . ?
C21 C20 H20 120.4 . . ?
C22 C21 C20 121.2(6) . . ?
C22 C21 H21 119.4 . . ?
C20 C21 H21 119.4 . . ?
C21 C22 C23 119.3(6) . . ?
C21 C22 H22 120.4 . . ?
C23 C22 H22 120.4 . . ?
C18 C23 C22 120.3(6) . . ?
C18 C23 H23 119.9 . . ?
C22 C23 H23 119.9 . . ?
C25 C24 C29 119.3(5) . . ?
C25 C24 P1 120.9(4) . . ?
C29 C24 P1 119.6(4) . . ?
C24 C25 C26 119.9(6) . . ?
C24 C25 H25 120.0 . . ?
C26 C25 H25 120.0 . . ?
C27 C26 C25 120.2(6) . . ?
C27 C26 H26 119.9 . . ?
C25 C26 H26 119.9 . . ?
C26 C27 C28 120.6(6) . . ?
C26 C27 H27 119.7 . . ?
C28 C27 H27 119.7 . . ?
C27 C28 C29 119.7(6) . . ?
C27 C28 H28 120.2 . . ?
C29 C28 H28 120.2 . . ?
C28 C29 C24 120.3(5) . . ?
C28 C29 H29 119.9 . . ?
C24 C29 H29 119.9 . . ?
C35 C30 C31 119.7(6) . . ?
C35 C30 P1 122.3(5) . . ?
C31 C30 P1 118.0(4) . . ?
C32 C31 C30 119.7(6) . . ?
C32 C31 H31 120.1 . . ?
C30 C31 H31 120.1 . . ?
C33 C32 C31 120.5(7) . . ?
C33 C32 H32 119.8 . . ?
C31 C32 H32 119.8 . . ?
C32 C33 C34 120.6(6) . . ?
C32 C33 H33 119.7 . . ?
C34 C33 H33 119.7 . . ?
C33 C34 C35 119.3(6) . . ?
C33 C34 H34 120.3 . . ?
C35 C34 H34 120.3 . . ?
C30 C35 C34 120.2(6) . . ?
C30 C35 H35 119.9 . . ?
C34 C35 H35 119.9 . . ?
F3 C36 F2 107.7(5) . . ?
F3 C36 F1 106.0(5) . . ?
F2 C36 F1 106.2(5) . . ?
F3 C36 S1 112.0(4) . . ?
F2 C36 S1 112.5(4) . . ?
F1 C36 S1 111.9(4) . . ?
C24 P1 C18 104.9(2) . . ?
C24 P1 C30 106.2(3) . . ?
C18 P1 C30 105.7(3) . . ?
C24 P1 Au1 116.14(18) . . ?
C18 P1 Au1 110.26(18) . . ?
C30 P1 Au1 112.82(18) . . ?
C1 N1 C9 119.2(4) . . ?
C1 N1 Au1 112.5(3) . . ?
C9 N1 Au1 125.1(3) . . ?
C17 N2 C10 111.8(5) . . ?
C17 N2 C8 125.3(5) . . ?
C10 N2 C8 122.4(5) . . ?
N1 Au1 P1 170.77(12) . . ?
O5 S1 O4 115.8(3) . . ?
O5 S1 O3 114.8(3) . . ?
O4 S1 O3 114.9(3) . . ?
O5 S1 C36 103.4(3) . . ?
O4 S1 C36 103.1(3) . . ?
O3 S1 C36 102.2(3) . . ?
Cl2 C37 Cl1 106.0(6) . . ?
Cl2 C37 Cl3 108.6(7) . . ?
Cl1 C37 Cl3 104.9(6) . . ?
Cl2 C37 H37 112.3 . . ?
Cl1 C37 H37 112.3 . . ?
Cl3 C37 H37 112.3 . . ?
Cl6 C38 Cl5 107.4(7) . . ?
Cl6 C38 Cl4 108.7(7) . . ?
Cl5 C38 Cl4 109.1(6) . . ?
Cl6 C38 H38 110.5 . . ?
Cl5 C38 H38 110.5 . . ?
Cl4 C38 H38 110.5 . . ?

loop_
_geom_bond_atom_site_label_1
_geom_bond_atom_site_label_2
_geom_bond_distance
_geom_bond_site_symmetry_2
_geom_bond_publ_flag
C1 N1 1.337(7) . ?
C1 C2 1.401(8) . ?
C1 H1 0.9500 . ?
C2 C3 1.369(8) . ?
C2 H2 0.9500 . ?
C3 C4 1.404(8) . ?
C3 H3 0.9500 . ?
C4 C5 1.413(8) . ?
C4 C9 1.421(7) . ?
C5 C6 1.348(8) . ?
C5 H5 0.9500 . ?
C6 C7 1.416(8) . ?
C6 H6 0.9500 . ?
C7 C8 1.377(7) . ?
C7 H7 0.9500 . ?
C8 C9 1.415(7) . ?
C8 N2 1.424(7) . ?
C9 N1 1.372(6) . ?
C10 O1 1.199(7) . ?
C10 N2 1.417(8) . ?
C10 C11 1.492(7) . ?
C11 C12 1.372(9) . ?
C11 C16 1.387(9) . ?
C12 C13 1.397(10) . ?
C12 H12 0.9500 . ?
C13 C14 1.377(12) . ?
C13 H13 0.9500 . ?
C14 C15 1.384(12) . ?
C14 H14 0.9500 . ?
C15 C16 1.386(8) . ?
C15 H15 0.9500 . ?
C16 C17 1.495(9) . ?
C17 O2 1.200(8) . ?
C17 N2 1.407(7) . ?
C18 C23 1.382(8) . ?
C18 C19 1.387(8) . ?
C18 P1 1.815(5) . ?
C19 C20 1.379(8) . ?
C19 H19 0.9500 . ?
C20 C21 1.380(10) . ?
C20 H20 0.9500 . ?
C21 C22 1.373(10) . ?
C21 H21 0.9500 . ?
C22 C23 1.391(8) . ?
C22 H22 0.9500 . ?
C23 H23 0.9500 . ?
C24 C25 1.380(8) . ?
C24 C29 1.384(8) . ?
C24 P1 1.811(6) . ?
C25 C26 1.382(9) . ?
C25 H25 0.9500 . ?
C26 C27 1.365(9) . ?
C26 H26 0.9500 . ?
C27 C28 1.368(8) . ?
C27 H27 0.9500 . ?
C28 C29 1.382(8) . ?
C28 H28 0.9500 . ?
C29 H29 0.9500 . ?
C30 C35 1.385(8) . ?
C30 C31 1.387(8) . ?
C30 P1 1.820(6) . ?
C31 C32 1.384(9) . ?
C31 H31 0.9500 . ?
C32 C33 1.364(10) . ?
C32 H32 0.9500 . ?
C33 C34 1.385(10) . ?
C33 H33 0.9500 . ?
C34 C35 1.390(9) . ?
C34 H34 0.9500 . ?
C35 H35 0.9500 . ?
C36 F3 1.332(7) . ?
C36 F2 1.336(7) . ?
C36 F1 1.341(7) . ?
C36 S1 1.812(6) . ?
O3 S1 1.437(4) . ?
O4 S1 1.437(4) . ?
O5 S1 1.428(5) . ?
P1 Au1 2.2382(13) . ?
N1 Au1 2.101(4) . ?
C37 Cl2 1.741(9) . ?
C37 Cl1 1.750(9) . ?
C37 Cl3 1.755(9) . ?
C37 H37 1.0000 . ?
C38 Cl6 1.720(9) . ?
C38 Cl5 1.733(9) . ?
C38 Cl4 1.752(9) . ?
C38 H38 1.0000 . ?
